data_4331515
loop_
_publ_author_name
'Moore, Evan G.'
'Bernhardt, Paul V.'
'Riley, Mark J.'
'Smith, Trevor A.'

_publ_section_title
;
 Electronic Energy-Transfer Rate Constants for Geometrical Isomers of a
 Bichromophoric Macrocyclic Complex
;
_journal_issue 1
_journal_name_full 'Inorganic Chemistry'
_journal_page_first 51
_journal_page_last 58
_journal_paper_doi 10.1021/ic050396l
_journal_volume 45
_journal_year 2006
_chemical_compound_source 'synthesis as described'
_chemical_formula_moiety 'C38 H48 Cl2 N6 O4 Zn1'
_chemical_formula_structural 'C38 H48 N6 CL2 O4 ZN'
_chemical_formula_sum 'C38 H48 Cl2 N6 O4 Zn'
_chemical_formula_weight 789.09
_chemical_name_systematic
;
 ?
;
_space_group_IT_number 15
_symmetry_cell_setting monoclinic
_symmetry_Int_Tables_number 15
_symmetry_space_group_name_Hall '-C 2yc'
_symmetry_space_group_name_H-M 'C 1 2/c 1'
_atom_sites_solution_hydrogens geom
_atom_sites_solution_primary direct
_atom_sites_solution_secondary difmap
_audit_conform_dict_location ftp://ftp.iucr.org/cifdics/cif_core.dic
_audit_conform_dict_name cif_core.dic
_audit_conform_dict_version 2.1
_audit_creation_date 2005-01-26T22:15:08-00:00
_audit_creation_method 'WinGX routine CIF_UPDATE'
_cell_angle_alpha 90
_cell_angle_beta 118.69(2)
_cell_angle_gamma 90
_cell_formula_units_Z 8
_cell_length_a 35.268(9)
_cell_length_b 10.2200(10)
_cell_length_c 23.539(6)
_cell_measurement_reflns_used 25
_cell_measurement_temperature 293(2)
_cell_measurement_theta_max 16.889
_cell_measurement_theta_min 5.387
_cell_measurement_wavelength 0.71073
_cell_volume 7443(3)
_computing_cell_refinement 'CAD4 Express (Enraf Nonius, 1994)'
_computing_data_collection 'CAD4 Express (Enraf Nonius, 1994)'
_computing_data_reduction 'XCAD4 (Harms & Wocadlo, 1995)'
_computing_molecular_graphics 'Ortep-3 for Windows (Farrugia, 1997)'
_computing_publication_material 'WinGX publication routines (Farrugia, 1999)'
_computing_structure_refinement 'SHELXL-97 (Sheldrick, 1997)'
_diffrn_ambient_temperature 293(2)
_diffrn_detector 'scintillation LiI'
_diffrn_detector_dtime 1.195
_diffrn_measured_fraction_theta_full 1
_diffrn_measured_fraction_theta_max 1
_diffrn_measurement_device '\k-geometry diffractometer'
_diffrn_measurement_device_type 'Enraf Nonius CAD4'
_diffrn_measurement_method 'non-profiled omega/2theta scans'
_diffrn_orient_matrix_type
;
  x-axis points to radiation source
  the matrix is specified in reciprocal space
;
_diffrn_orient_matrix_UB_11 -0.31788E-1
_diffrn_orient_matrix_UB_12 -0.7437E-2
_diffrn_orient_matrix_UB_13 -0.29773E-1
_diffrn_orient_matrix_UB_21 0.5345E-2
_diffrn_orient_matrix_UB_22 -0.3384E-2
_diffrn_orient_matrix_UB_23 -0.38026E-1
_diffrn_orient_matrix_UB_31 0.2248E-2
_diffrn_orient_matrix_UB_32 -0.97541E-1
_diffrn_orient_matrix_UB_33 0.3612E-2
_diffrn_radiation_monochromator graphite
_diffrn_radiation_probe x-ray
_diffrn_radiation_type MoK\a
_diffrn_radiation_wavelength 0.71073
_diffrn_reflns_av_R_equivalents 0.2612
_diffrn_reflns_av_unetI/netI 0.7638
_diffrn_reflns_limit_h_max 41
_diffrn_reflns_limit_h_min 0
_diffrn_reflns_limit_k_max 12
_diffrn_reflns_limit_k_min 0
_diffrn_reflns_limit_l_max 24
_diffrn_reflns_limit_l_min -27
_diffrn_reflns_number 6649
_diffrn_reflns_theta_full 24.97
_diffrn_reflns_theta_max 24.97
_diffrn_reflns_theta_min 1.77
_diffrn_source 'Enraf Nonius FR590'
_diffrn_standards_decay_% -1
_diffrn_standards_interval_time 120
_diffrn_standards_number 3
_exptl_absorpt_coefficient_mu 0.852
_exptl_absorpt_correction_T_max 0.9381
_exptl_absorpt_correction_T_min 0.8377
_exptl_absorpt_correction_type psi-scan
_exptl_absorpt_process_details
;
North A.C.T., Phillips D.C. & Mathews F.S. (1968) Acta. Cryst. A24, 351
        Number of psi-scan sets used was   1
        Theta correction was applied.
        Averaged transmission function was used.
        No Fourier smoothing was applied.
;
_exptl_crystal_colour colourless
_exptl_crystal_density_diffrn 1.408
_exptl_crystal_density_method 'not measured'
_exptl_crystal_description prism
_exptl_crystal_F_000 3312
_exptl_crystal_size_max 0.3
_exptl_crystal_size_mid 0.13
_exptl_crystal_size_min 0.07
_refine_diff_density_max 0.367
_refine_diff_density_min -0.5
_refine_diff_density_rms 0.079
_refine_ls_extinction_method none
_refine_ls_goodness_of_fit_ref 0.913
_refine_ls_hydrogen_treatment constr
_refine_ls_matrix_type full
_refine_ls_number_parameters 460
_refine_ls_number_reflns 6535
_refine_ls_number_restraints 0
_refine_ls_restrained_S_all 0.913
_refine_ls_R_factor_all 0.4763
_refine_ls_R_factor_gt 0.0762
_refine_ls_shift/su_max 0.001
_refine_ls_shift/su_mean 0
_refine_ls_structure_factor_coef Fsqd
_refine_ls_weighting_details 'calc w=1/[\s^2^(Fo^2^)+(0.0427P)^2^+0.0000P] where P=(Fo^2^+2Fc^2^)/3'
_refine_ls_weighting_scheme calc
_refine_ls_wR_factor_gt 0.1137
_refine_ls_wR_factor_ref 0.2146
_reflns_number_gt 1027
_reflns_number_total 6535
_reflns_threshold_expression >2sigma(I)
_cod_data_source_file ic050396lsup1.cif
_cod_data_source_block em27271
_cod_original_sg_symbol_H-M 'C 2/c'
_cod_database_code 4331515
_exptl_absorpt_factor_mur 0.06
_exptl_absorpt_correction_t_ave 0.8907
_diffrn_standards_decay_corr_max 1.097
_diffrn_standards_decay_corr_min 0.965

loop_
_symmetry_equiv_pos_as_xyz
'x, y, z'
'-x, y, -z+1/2'
'x+1/2, y+1/2, z'
'-x+1/2, y+1/2, -z+1/2'
'-x, -y, -z'
'x, -y, z-1/2'
'-x+1/2, -y+1/2, -z'
'x+1/2, -y+1/2, z-1/2'

loop_
_atom_site_label
_atom_site_type_symbol
_atom_site_fract_x
_atom_site_fract_y
_atom_site_fract_z
_atom_site_U_iso_or_equiv
_atom_site_adp_type
_atom_site_occupancy
_atom_site_symmetry_multiplicity
_atom_site_calc_flag
_atom_site_refinement_flags
C1 C 0.1574(5) 0.6358(17) 0.6694(8) 0.091(7) Uani 1 1 d .
H1A H 0.1376 0.6998 0.6404 0.136 Uiso 1 1 calc R
H1B H 0.1861 0.6549 0.6769 0.136 Uiso 1 1 calc R
H1C H 0.1568 0.6381 0.7097 0.136 Uiso 1 1 calc R
C2 C 0.1442(5) 0.5012(19) 0.6396(8) 0.043(5) Uani 1 1 d .
C3 C 0.1474(4) 0.5028(17) 0.5769(8) 0.053(5) Uani 1 1 d .
H3A H 0.1294 0.5733 0.5499 0.063 Uiso 1 1 calc R
H3B H 0.177 0.5239 0.588 0.063 Uiso 1 1 calc R
C4 C 0.1490(5) 0.3867(17) 0.4868(7) 0.057(6) Uani 1 1 d .
H4A H 0.1782 0.4206 0.5048 0.069 Uiso 1 1 calc R
H4B H 0.13 0.4436 0.4516 0.069 Uiso 1 1 calc R
C5 C 0.1471(5) 0.2494(17) 0.4618(8) 0.056(6) Uani 1 1 d .
H5A H 0.1176 0.2172 0.4427 0.067 Uiso 1 1 calc R
H5B H 0.1557 0.2502 0.4284 0.067 Uiso 1 1 calc R
C6 C 0.1705(5) 0.0240(19) 0.4937(7) 0.057(6) Uani 1 1 d .
H6C H 0.1762 0.0165 0.4573 0.069 Uiso 1 1 calc R
H6D H 0.1408 -0.0021 0.4789 0.069 Uiso 1 1 calc R
C7 C 0.2006(5) -0.0688(18) 0.5475(8) 0.043(5) Uani 1 1 d .
C8 C 0.1912(4) -0.2053(16) 0.5181(7) 0.056(5) Uani 1 1 d .
H8A H 0.197 -0.2078 0.4823 0.084 Uiso 1 1 calc R
H8B H 0.1614 -0.2264 0.5032 0.084 Uiso 1 1 calc R
H8C H 0.2092 -0.2676 0.5502 0.084 Uiso 1 1 calc R
C9 C 0.1913(5) -0.0716(16) 0.6044(8) 0.056(5) Uani 1 1 d .
H9A H 0.1612 -0.0943 0.5881 0.067 Uiso 1 1 calc R
H9B H 0.2085 -0.1407 0.6337 0.067 Uiso 1 1 calc R
C10 C 0.1953(5) 0.0425(17) 0.6989(8) 0.063(6) Uani 1 1 d .
H10A H 0.2182 -0.0105 0.7316 0.076 Uiso 1 1 calc R
H10B H 0.1678 0.0036 0.6891 0.076 Uiso 1 1 calc R
C11 C 0.1979(5) 0.1797(18) 0.7232(6) 0.057(5) Uani 1 1 d .
H11A H 0.1932 0.1781 0.7605 0.069 Uiso 1 1 calc R
H11B H 0.2268 0.2133 0.7374 0.069 Uiso 1 1 calc R
C12 C 0.1758(5) 0.4080(17) 0.6881(7) 0.051(5) Uani 1 1 d .
H12A H 0.204 0.4251 0.6922 0.061 Uiso 1 1 calc R
H12B H 0.1776 0.4262 0.7298 0.061 Uiso 1 1 calc R
C13 C 0.0658(5) 0.5301(16) 0.5780(7) 0.056(5) Uani 1 1 d .
H13A H 0.0561 0.486 0.5369 0.068 Uiso 1 1 calc R
H13B H 0.0748 0.6178 0.5742 0.068 Uiso 1 1 calc R
C14 C 0.0288(5) 0.538(2) 0.5934(8) 0.048(6) Uani 1 1 d .
C15 C 0.0039(6) 0.427(2) 0.5836(8) 0.051(6) Uani 1 1 d .
C16 C 0.0115(5) 0.304(2) 0.5619(8) 0.069(7) Uani 1 1 d .
H16 H 0.0345 0.2991 0.553 0.083 Uiso 1 1 calc R
C17 C -0.0123(6) 0.193(3) 0.5534(7) 0.077(7) Uani 1 1 d .
H17 H -0.0059 0.1169 0.5383 0.092 Uiso 1 1 calc R
C18 C -0.0470(7) 0.196(2) 0.5679(9) 0.088(8) Uani 1 1 d .
H18 H -0.0641 0.1223 0.5616 0.106 Uiso 1 1 calc R
C19 C -0.0540(5) 0.303(2) 0.5902(9) 0.062(6) Uani 1 1 d .
H19 H -0.0764 0.3035 0.6004 0.074 Uiso 1 1 calc R
C20 C -0.0309(6) 0.416(2) 0.5998(8) 0.057(6) Uani 1 1 d .
C21 C -0.0388(5) 0.534(3) 0.6237(8) 0.062(6) Uani 1 1 d .
H21 H -0.0606 0.5347 0.6352 0.074 Uiso 1 1 calc R
C22 C -0.0158(5) 0.649(2) 0.6309(7) 0.046(6) Uani 1 1 d .
C23 C -0.0237(7) 0.764(2) 0.6571(10) 0.078(8) Uani 1 1 d .
H23 H -0.0441 0.763 0.6714 0.093 Uiso 1 1 calc R
C24 C -0.0029(8) 0.871(2) 0.6614(9) 0.087(8) Uani 1 1 d .
H24 H -0.0103 0.9464 0.6759 0.105 Uiso 1 1 calc R
C25 C 0.0301(7) 0.878(2) 0.6452(10) 0.086(8) Uani 1 1 d .
H25 H 0.0449 0.9555 0.6498 0.103 Uiso 1 1 calc R
C26 C 0.0404(6) 0.769(3) 0.6226(9) 0.086(8) Uani 1 1 d .
H26 H 0.0631 0.7727 0.6131 0.103 Uiso 1 1 calc R
C27 C 0.0175(6) 0.649(3) 0.6131(9) 0.059(6) Uani 1 1 d .
C28 C 0.2801(5) -0.1192(16) 0.6092(8) 0.060(6) Uani 1 1 d .
H28A H 0.2808 -0.1827 0.5792 0.072 Uiso 1 1 calc R
H28B H 0.2729 -0.1661 0.6386 0.072 Uiso 1 1 calc R
C29 C 0.3254(6) -0.062(2) 0.6485(7) 0.036(5) Uani 1 1 d .
C30 C 0.3300(6) 0.070(2) 0.6568(7) 0.050(5) Uani 1 1 d .
H30 H 0.3059 0.124 0.6375 0.06 Uiso 1 1 calc R
C31 C 0.3697(6) 0.122(2) 0.6931(8) 0.065(7) Uani 1 1 d .
H31 H 0.3721 0.2129 0.6971 0.079 Uiso 1 1 calc R
C32 C 0.4051(6) 0.051(2) 0.7231(8) 0.064(7) Uani 1 1 d .
H32 H 0.432 0.0894 0.7487 0.076 Uiso 1 1 calc R
C33 C 0.4004(7) -0.085(2) 0.7145(10) 0.056(7) Uani 1 1 d .
C34 C 0.4356(8) -0.167(3) 0.7450(9) 0.088(8) Uani 1 1 d .
H34 H 0.4625 -0.1283 0.77 0.105 Uiso 1 1 calc R
C35 C 0.4338(7) -0.297(3) 0.7411(10) 0.089(8) Uani 1 1 d .
H35 H 0.4591 -0.3456 0.7621 0.107 Uiso 1 1 calc R
C36 C 0.3939(7) -0.3600(18) 0.7055(9) 0.080(7) Uani 1 1 d .
H36 H 0.3925 -0.4509 0.7037 0.096 Uiso 1 1 calc R
C37 C 0.3581(6) -0.289(2) 0.6743(9) 0.062(6) Uani 1 1 d .
H37 H 0.3314 -0.3298 0.6506 0.075 Uiso 1 1 calc R
C38 C 0.3607(6) -0.154(2) 0.6775(8) 0.050(6) Uani 1 1 d .
N1 N 0.1353(4) 0.3833(12) 0.5381(6) 0.042(4) Uani 1 1 d .
H1 H 0.1059 0.3819 0.5166 0.05 Uiso 1 1 calc R
N2 N 0.1759(3) 0.1612(14) 0.5148(5) 0.043(4) Uani 1 1 d .
H2 H 0.2039 0.1863 0.5306 0.051 Uiso 1 1 calc R
N3 N 0.1999(4) 0.0483(14) 0.6409(6) 0.052(4) Uani 1 1 d .
H3 H 0.2271 0.0758 0.652 0.062 Uiso 1 1 calc R
N4 N 0.1661(4) 0.2705(14) 0.6739(6) 0.051(4) Uani 1 1 d .
H4 H 0.1409 0.2571 0.675 0.061 Uiso 1 1 calc R
N5 N 0.1020(4) 0.4598(12) 0.6284(6) 0.055(4) Uani 1 1 d .
H5 H 0.1007 0.4664 0.6656 0.066 Uiso 1 1 d R
N6 N 0.2453(4) -0.0258(12) 0.5724(6) 0.055(4) Uani 1 1 d .
H6 H 0.2483 0.0024 0.5386 0.066 Uiso 1 1 d R
O1 O 0.2496(4) 0.3273(12) 0.6438(5) 0.092(4) Uani 1 1 d .
O2 O 0.2612(4) 0.3588(14) 0.5589(6) 0.113(6) Uani 1 1 d .
O3 O 0.3157(4) 0.4031(11) 0.6627(6) 0.088(4) Uani 1 1 d .
O4 O 0.2572(3) 0.5328(13) 0.6183(7) 0.111(6) Uani 1 1 d .
Cl1 Cl 0.09075(13) 0.0905(5) 0.5457(2) 0.0833(18) Uani 1 1 d .
Cl2 Cl 0.27166(17) 0.4058(6) 0.6208(3) 0.0656(16) Uani 1 1 d .
Zn1 Zn 0.15501(7) 0.1972(2) 0.58418(10) 0.0668(8) Uani 1 1 d .

loop_
_atom_site_aniso_label
_atom_site_aniso_U_11
_atom_site_aniso_U_22
_atom_site_aniso_U_33
_atom_site_aniso_U_23
_atom_site_aniso_U_13
_atom_site_aniso_U_12
C1 0.099(16) 0.064(17) 0.139(19) -0.023(15) 0.081(15) -0.038(14)
C2 0.045(12) 0.046(15) 0.061(13) 0.021(12) 0.043(11) 0.012(12)
C3 0.017(10) 0.063(15) 0.079(15) 0.002(14) 0.023(10) -0.009(11)
C4 0.059(13) 0.069(17) 0.057(14) 0.041(13) 0.038(11) 0.022(13)
C5 0.035(11) 0.069(16) 0.055(13) 0.035(12) 0.015(10) 0.025(11)
C6 0.053(13) 0.088(18) 0.024(11) -0.026(13) 0.014(10) -0.016(13)
C7 0.037(12) 0.060(16) 0.044(12) -0.023(12) 0.029(10) -0.005(12)
C8 0.056(11) 0.056(14) 0.065(12) -0.007(12) 0.038(10) 0.003(12)
C9 0.062(13) 0.043(15) 0.066(14) -0.003(12) 0.033(12) 0.006(12)
C10 0.095(16) 0.061(16) 0.048(13) -0.002(12) 0.046(12) 0.021(12)
C11 0.058(12) 0.099(17) 0.018(10) 0.015(13) 0.021(9) 0.026(14)
C12 0.044(12) 0.047(15) 0.058(13) -0.032(13) 0.023(11) -0.027(12)
C13 0.061(13) 0.059(15) 0.066(13) 0.011(12) 0.043(12) 0.004(12)
C14 0.015(11) 0.061(17) 0.059(13) 0.015(12) 0.010(10) -0.004(12)
C15 0.019(11) 0.062(18) 0.059(13) 0.002(13) 0.008(10) 0.014(13)
C16 0.047(13) 0.09(2) 0.073(15) 0.042(16) 0.033(12) -0.009(16)
C17 0.073(15) 0.12(2) 0.059(13) 0.024(16) 0.053(13) 0.058(17)
C18 0.11(2) 0.044(17) 0.105(17) -0.026(16) 0.044(15) -0.033(17)
C19 0.034(11) 0.056(16) 0.090(16) 0.016(15) 0.026(11) -0.022(14)
C20 0.047(14) 0.058(19) 0.057(14) 0.011(14) 0.017(11) -0.005(15)
C21 0.029(12) 0.093(19) 0.072(15) 0.007(15) 0.032(11) 0.001(14)
C22 0.028(12) 0.08(2) 0.031(11) 0.003(12) 0.014(9) 0.024(12)
C23 0.071(17) 0.09(2) 0.088(17) 0.001(16) 0.049(14) 0.019(16)
C24 0.09(2) 0.09(2) 0.072(16) -0.011(17) 0.038(15) -0.003(17)
C25 0.078(18) 0.05(2) 0.11(2) -0.034(15) 0.032(15) -0.047(15)
C26 0.061(16) 0.12(3) 0.072(16) -0.012(18) 0.030(13) 0.027(18)
C27 0.059(16) 0.08(2) 0.050(13) 0.004(14) 0.033(12) 0.023(15)
C28 0.059(13) 0.061(16) 0.079(14) 0.010(12) 0.048(12) 0.013(12)
C29 0.034(12) 0.062(16) 0.023(11) 0.001(12) 0.023(10) -0.013(13)
C30 0.050(14) 0.059(17) 0.040(13) -0.012(13) 0.021(11) -0.013(14)
C31 0.049(13) 0.10(2) 0.048(14) 0.000(14) 0.024(12) -0.005(15)
C32 0.044(15) 0.10(2) 0.025(12) 0.004(14) 0.001(11) -0.020(16)
C33 0.050(16) 0.064(18) 0.060(16) 0.031(16) 0.032(14) 0.036(17)
C34 0.10(2) 0.12(3) 0.046(14) 0.012(18) 0.038(14) -0.02(2)
C35 0.040(15) 0.10(2) 0.108(18) 0.00(2) 0.023(13) 0.009(19)
C36 0.047(13) 0.050(17) 0.118(19) 0.026(14) 0.020(14) 0.011(14)
C37 0.053(15) 0.039(15) 0.097(17) 0.014(15) 0.037(14) -0.009(14)
C38 0.025(12) 0.10(2) 0.019(10) 0.021(13) 0.008(9) -0.009(15)
N1 0.049(9) 0.046(11) 0.033(8) 0.034(8) 0.022(7) 0.013(8)
N2 0.019(7) 0.070(13) 0.038(9) 0.002(9) 0.012(7) -0.003(9)
N3 0.032(8) 0.082(14) 0.035(9) 0.023(9) 0.012(8) -0.013(9)
N4 0.056(10) 0.061(13) 0.041(9) 0.016(9) 0.028(8) 0.020(9)
N5 0.042(9) 0.075(12) 0.070(11) 0.008(9) 0.045(9) 0.016(9)
N6 0.029(9) 0.058(12) 0.070(11) 0.029(9) 0.017(8) 0.013(8)
O1 0.089(9) 0.084(12) 0.136(11) 0.005(10) 0.081(9) -0.001(9)
O2 0.077(9) 0.200(18) 0.062(9) -0.003(10) 0.035(8) -0.023(10)
O3 0.047(8) 0.065(10) 0.120(11) -0.008(9) 0.015(8) 0.013(8)
O4 0.046(9) 0.051(10) 0.200(16) -0.017(10) 0.030(9) -0.001(8)
Cl1 0.059(3) 0.086(4) 0.108(4) -0.029(4) 0.043(3) -0.017(3)
Cl2 0.048(4) 0.064(5) 0.082(4) -0.001(4) 0.030(4) -0.002(4)
Zn1 0.0629(16) 0.0829(19) 0.0608(14) 0.0004(18) 0.0347(12) -0.0024(17)

loop_
_atom_type_symbol
_atom_type_description
_atom_type_scat_dispersion_real
_atom_type_scat_dispersion_imag
_atom_type_scat_source
C C 0.0033 0.0016 'International Tables Vol C Tables 4.2.6.8 and 6.1.1.4'
H H 0 0 'International Tables Vol C Tables 4.2.6.8 and 6.1.1.4'
N N 0.0061 0.0033 'International Tables Vol C Tables 4.2.6.8 and 6.1.1.4'
O O 0.0106 0.006 'International Tables Vol C Tables 4.2.6.8 and 6.1.1.4'
Cl Cl 0.1484 0.1585 'International Tables Vol C Tables 4.2.6.8 and 6.1.1.4'
Zn Zn 0.2839 1.4301 'International Tables Vol C Tables 4.2.6.8 and 6.1.1.4'

loop_
_geom_angle_atom_site_label_1
_geom_angle_atom_site_label_2
_geom_angle_atom_site_label_3
_geom_angle
N5 C2 C12 106.1(14)
N5 C2 C1 114.3(14)
C12 C2 C1 106.0(15)
N5 C2 C3 112.0(14)
C12 C2 C3 111.7(13)
C1 C2 C3 106.7(15)
N1 C3 C2 117.2(14)
N1 C4 C5 108.7(14)
N2 C5 C4 110.7(14)
N2 C6 C7 112.7(13)
N6 C7 C8 114.5(13)
N6 C7 C9 107.3(13)
C8 C7 C9 107.0(14)
N6 C7 C6 109.4(14)
C8 C7 C6 106.2(14)
C9 C7 C6 112.6(13)
N3 C9 C7 115.9(14)
N3 C10 C11 107.8(14)
N4 C11 C10 113.5(13)
N4 C12 C2 115.8(14)
N5 C13 C14 110.7(13)
C27 C14 C15 118.6(19)
C27 C14 C13 123.5(19)
C15 C14 C13 118(2)
C14 C15 C16 125(2)
C14 C15 C20 124(2)
C16 C15 C20 111(2)
C17 C16 C15 125.1(19)
C16 C17 C18 119(2)
C19 C18 C17 118(2)
C18 C19 C20 125(2)
C19 C20 C21 125(2)
C19 C20 C15 122(2)
C21 C20 C15 113(2)
C22 C21 C20 123.7(17)
C21 C22 C23 122.1(19)
C21 C22 C27 118(2)
C23 C22 C27 120(2)
C24 C23 C22 121(2)
C23 C24 C25 123(2)
C26 C25 C24 119(2)
C25 C26 C27 122(2)
C14 C27 C26 123(2)
C14 C27 C22 121(2)
C26 C27 C22 116(2)
N6 C28 C29 116.3(15)
C30 C29 C38 124.1(19)
C30 C29 C28 119.2(19)
C38 C29 C28 116.7(18)
C31 C30 C29 120(2)
C32 C31 C30 123(2)
C31 C32 C33 117(2)
C34 C33 C32 121(2)
C34 C33 C38 113(2)
C32 C33 C38 126(2)
C35 C34 C33 125(3)
C34 C35 C36 120(2)
C37 C36 C35 119(2)
C36 C37 C38 120(2)
C37 C38 C33 123(2)
C37 C38 C29 127(2)
C33 C38 C29 109(2)
C3 N1 C4 111.9(13)
C3 N1 Zn1 120.1(10)
C4 N1 Zn1 106.1(9)
C6 N2 C5 111.8(13)
C6 N2 Zn1 112.9(9)
C5 N2 Zn1 101.1(9)
C9 N3 C10 116.1(14)
C9 N3 Zn1 110.6(9)
C10 N3 Zn1 103.5(10)
C12 N4 C11 114.7(14)
C12 N4 Zn1 119.4(10)
C11 N4 Zn1 105.6(9)
C2 N5 C13 115.5(13)
C7 N6 C28 118.5(13)
Cl2 O1 Zn1 136.3(7)
O3 Cl2 O4 108.3(8)
O3 Cl2 O1 110.9(8)
O4 Cl2 O1 107.0(8)
O3 Cl2 O2 112.2(8)
O4 Cl2 O2 111.6(10)
O1 Cl2 O2 106.7(8)
N4 Zn1 N2 150.8(5)
N4 Zn1 N1 92.9(5)
N2 Zn1 N1 84.9(5)
N4 Zn1 N3 84.3(5)
N2 Zn1 N3 86.1(5)
N1 Zn1 N3 156.1(5)
N4 Zn1 Cl1 103.9(4)
N2 Zn1 Cl1 105.0(3)
N1 Zn1 Cl1 101.9(4)
N3 Zn1 Cl1 101.8(4)
N4 Zn1 O1 76.1(4)
N2 Zn1 O1 74.8(4)
N1 Zn1 O1 82.5(4)
N3 Zn1 O1 73.8(4)
Cl1 Zn1 O1 175.6(3)

loop_
_geom_bond_atom_site_label_1
_geom_bond_atom_site_label_2
_geom_bond_distance
C1 C2 1.513(19)
C2 N5 1.444(16)
C2 C12 1.493(18)
C2 C3 1.535(18)
C3 N1 1.460(16)
C4 N1 1.500(15)
C4 C5 1.511(18)
C5 N2 1.477(15)
C6 N2 1.469(16)
C6 C7 1.530(18)
C7 N6 1.463(15)
C7 C8 1.521(18)
C7 C9 1.523(18)
C9 N3 1.444(15)
C10 N3 1.450(15)
C10 C11 1.501(19)
C11 N4 1.490(15)
C12 N4 1.447(16)
C13 N5 1.450(15)
C13 C14 1.514(18)
C14 C27 1.35(2)
C14 C15 1.38(2)
C15 C16 1.43(2)
C15 C20 1.45(2)
C16 C17 1.37(2)
C17 C18 1.42(2)
C18 C19 1.29(2)
C19 C20 1.37(2)
C20 C21 1.41(2)
C21 C22 1.39(2)
C22 C23 1.42(2)
C22 C27 1.43(2)
C23 C24 1.29(2)
C24 C25 1.39(2)
C25 C26 1.35(2)
C26 C27 1.43(2)
C28 N6 1.465(15)
C28 C29 1.527(19)
C29 C30 1.358(19)
C29 C38 1.45(2)
C30 C31 1.351(19)
C31 C32 1.32(2)
C32 C33 1.40(2)
C33 C34 1.38(2)
C33 C38 1.43(2)
C34 C35 1.33(2)
C35 C36 1.40(2)
C36 C37 1.331(19)
C37 C38 1.38(2)
N1 Zn1 2.135(11)
N2 Zn1 2.122(11)
N3 Zn1 2.138(12)
N4 Zn1 2.093(11)
O1 Cl2 1.395(11)
O1 Zn1 3.221(12)
O2 Cl2 1.405(12)
O3 Cl2 1.385(10)
O4 Cl2 1.385(12)
Cl1 Zn1 2.275(5)
